data_7242909
loop_
_publ_author_name
'Yi, Xue-Wen'
'He, Juan'
'Sun, Li-Tang'
'Liu, Ji-Kai'
'Wang, Guo-Kai'
'Feng, Tao'

_publ_section_title
;
 3-Decalinoyltetramic acids from kiwi-associated fungus Zopfiella sp. and
 their antibacterial activity against Pseudomonas syringae
;
_journal_issue 31
_journal_name_full 'RSC Advances'
_journal_page_first 18827
_journal_page_last 18831
_journal_paper_doi 10.1039/D1RA02120F
_journal_volume 11
_journal_year 2021
_chemical_absolute_configuration ad
_chemical_formula_sum 'C23 H29 N O4'
_chemical_formula_weight 383.47
_space_group_crystal_system orthorhombic
_space_group_IT_number 19
_space_group_name_Hall 'P 2ac 2ab'
_space_group_name_H-M_alt 'P 21 21 21'
_atom_sites_solution_hydrogens mixed
_audit_update_record
;
2021-03-15 deposited with the CCDC.	2021-05-19 downloaded from the CCDC.
;
_cell_angle_alpha 90
_cell_angle_beta 90
_cell_angle_gamma 90
_cell_formula_units_Z 4
_cell_length_a 6.8544(3)
_cell_length_b 43.8920(19)
_cell_length_c 6.7683(3)
_cell_measurement_reflns_used 9186
_cell_measurement_temperature 150.(2)
_cell_measurement_theta_max 79.0555
_cell_measurement_theta_min 6.0493
_cell_volume 2036.27(15)
_computing_cell_refinement 'SAINT V8.38A (Bruker AXS Inc., 2017)'
_computing_data_reduction 'SAINT V8.38A (Bruker AXS Inc., 2017)'
_computing_molecular_graphics 'shelXle (C.B. Huebschle, rev 833)'
_computing_structure_refinement 'SHELXL-2016/6 (Sheldrick, 2016)'
_computing_structure_solution 'SHELXT 2014/5 (Sheldrick, 2014)'
_diffrn_ambient_temperature 150.(2)
_diffrn_detector_area_resol_mean 7.3910
_diffrn_measured_fraction_theta_full 0.980
_diffrn_measured_fraction_theta_max 0.980
_diffrn_measurement_device_type 'Bruker APEX-II CCD'
_diffrn_measurement_method '\f and \w scans'
_diffrn_radiation_type 'Cu K\a'
_diffrn_radiation_wavelength 1.54178
_diffrn_reflns_av_R_equivalents 0.0597
_diffrn_reflns_av_unetI/netI 0.0503
_diffrn_reflns_limit_h_max 7
_diffrn_reflns_limit_h_min -8
_diffrn_reflns_limit_k_max 55
_diffrn_reflns_limit_k_min -55
_diffrn_reflns_limit_l_max 8
_diffrn_reflns_limit_l_min -8
_diffrn_reflns_number 22455
_diffrn_reflns_theta_full 79.27
_diffrn_reflns_theta_max 79.27
_diffrn_reflns_theta_min 4.03
_exptl_absorpt_coefficient_mu 0.683
_exptl_absorpt_correction_T_max 0.93
_exptl_absorpt_correction_T_min 0.77
_exptl_absorpt_correction_type multi-scan
_exptl_absorpt_process_details
;
SADABS-2016/2 - Bruker AXS area detector scaling and absorption correction
;
_exptl_crystal_colour 'light colourless'
_exptl_crystal_density_diffrn 1.251
_exptl_crystal_density_method 'not measured'
_exptl_crystal_description BLOCK
_exptl_crystal_F_000 824
_exptl_crystal_size_max 0.258
_exptl_crystal_size_mid 0.240
_exptl_crystal_size_min 0.101
_refine_diff_density_max 0.396
_refine_diff_density_min -0.372
_refine_ls_abs_structure_details
;

Flack x determined using 1619 quotients [(I+)-(I-)]/[(I+)+(I-)]
(Parsons, Flack and Wagner, Acta Cryst. B69 (2013) 249-259).
;
_refine_ls_abs_structure_Flack 0.04(9)
_refine_ls_extinction_method none
_refine_ls_goodness_of_fit_ref 1.110
_refine_ls_hydrogen_treatment mixed
_refine_ls_matrix_type full
_refine_ls_number_parameters 261
_refine_ls_number_reflns 4309
_refine_ls_number_restraints 0
_refine_ls_restrained_S_all 1.110
_refine_ls_R_factor_all 0.0596
_refine_ls_R_factor_gt 0.0581
_refine_ls_shift/su_max 0.000
_refine_ls_shift/su_mean 0.000
_refine_ls_structure_factor_coef Fsqd
_refine_ls_weighting_details 'w=1/[\s^2^(Fo^2^)+(0.1000P)^2^+0.5930P] where P=(Fo^2^+2Fc^2^)/3'
_refine_ls_weighting_scheme calc
_refine_ls_wR_factor_gt 0.1584
_refine_ls_wR_factor_ref 0.1593
_reflns_number_gt 4186
_reflns_number_total 4309
_reflns_threshold_expression 'I > 2\s(I)'
_cod_data_source_file d1ra02120f2.cif
_cod_data_source_block ftxj20
_cod_depositor_comments
;
The following automatic conversions were performed:

data item '_exptl_absorpt_correction_type' value 'Multi-Scan' was
changed to 'multi-scan' in accordance with the
/home/data/users/saulius/crontab/automatic-downloads/rss-feeds/RSC/lib/dictionaries/cif_core.dic
dictionary named 'cif_core.dic' version 2.4.2 last updated on
2011-04-26.

Automatic conversion script
Id: cif_fix_values 7556 2019-12-06 15:28:31Z antanas 
;
_cod_database_code 7242909

loop_
_space_group_symop_operation_xyz
'x, y, z'
'x+1/2, -y+1/2, -z'
'-x, y+1/2, -z+1/2'
'-x+1/2, -y, z+1/2'

loop_
_atom_site_type_symbol
_atom_site_label
_atom_site_fract_x
_atom_site_fract_y
_atom_site_fract_z
_atom_site_U_iso_or_equiv
_atom_site_adp_type
_atom_site_calc_flag
_atom_site_refinement_flags_adp
_atom_site_refinement_flags_occupancy
_atom_site_refinement_flags_posn
_atom_site_occupancy
_atom_site_disorder_assembly
_atom_site_disorder_group
O O1 0.1725(3) 0.40211(5) 0.3853(4) 0.0345(5) Uani d . . . 1 . .
C C1 0.8485(5) 0.47304(8) 0.2839(5) 0.0360(7) Uani d . . . 1 . .
H H1A 0.803851 0.471813 0.146539 0.054 Uiso calc U . R 1 . .
H H1B 0.991447 0.473198 0.287011 0.054 Uiso calc U . R 1 . .
H H1C 0.79871 0.491783 0.344296 0.054 Uiso calc U . R 1 . .
O O2 0.5373(3) 0.42415(5) 0.1776(3) 0.0278(5) Uani d . . . 1 . .
H H2O 0.437(9) 0.4306(13) 0.113(9) 0.050(14) Uiso d . . . 1 . .
C C2 0.7729(4) 0.44550(7) 0.3988(4) 0.0242(5) Uani d . . . 1 . .
H H2 0.843551 0.42758 0.342169 0.029 Uiso calc U . R 1 . .
O O3 0.4017(3) 0.48517(5) 0.2302(3) 0.0304(5) Uani d . . . 1 . .
C C3 0.8284(4) 0.44607(7) 0.6158(4) 0.0254(5) Uani d . . . 1 . .
H H3 0.908266 0.462013 0.665423 0.031 Uiso calc U . R 1 . .
C C4 0.7651(4) 0.42422(7) 0.7371(4) 0.0250(5) Uani d . . . 1 . .
H H4 0.804783 0.423 0.871342 0.03 Uiso calc U . R 1 . .
O O4 0.3224(3) 0.44255(5) 0.8378(3) 0.0317(5) Uani d . . . 1 . .
N N1 0.3525(4) 0.47075(6) 0.5537(4) 0.0259(5) Uani d . . . 1 . .
H H1 0.293196 0.487287 0.596096 0.031 Uiso calc U . R 1 . .
C C5 0.6268(4) 0.40172(6) 0.6460(4) 0.0222(5) Uani d . . . 1 . .
H H5 0.701336 0.39003 0.544148 0.027 Uiso calc U . R 1 . .
C C6 0.5073(4) 0.37843(6) 0.7672(4) 0.0247(6) Uani d . . . 1 . .
H H6 0.449565 0.389504 0.882327 0.03 Uiso calc U . R 1 . .
C C7 0.6243(4) 0.35195(7) 0.8478(4) 0.0282(6) Uani d . . . 1 . .
C C8 0.6041(5) 0.32392(7) 0.7766(5) 0.0337(7) Uani d . . . 1 . .
H H8 0.68458 0.30841 0.83086 0.04 Uiso calc U . R 1 . .
C C9 0.4640(5) 0.31494(7) 0.6171(5) 0.0325(7) Uani d . . . 1 . .
H H9 0.345702 0.30644 0.683661 0.039 Uiso calc U . R 1 . .
C C10 0.5443(6) 0.28989(8) 0.4813(6) 0.0425(8) Uani d . . . 1 . .
H H10A 0.660162 0.29775 0.41048 0.051 Uiso calc U . R 1 . .
H H10B 0.586374 0.272353 0.56282 0.051 Uiso calc U . R 1 . .
C C16 0.3060(4) 0.39744(6) 0.4962(4) 0.0253(5) Uani d . . . 1 . .
C C15 0.3363(4) 0.36917(7) 0.6275(4) 0.0259(6) Uani d . . . 1 . .
C C14 0.3964(5) 0.34201(7) 0.4919(5) 0.0281(6) Uani d . . . 1 . .
H H14 0.510939 0.348873 0.41199 0.034 Uiso calc U . R 1 . .
C C13 0.2388(5) 0.33179(8) 0.3467(6) 0.0369(7) Uani d . . . 1 . .
H H13A 0.198754 0.349301 0.263912 0.044 Uiso calc U . R 1 . .
H H13B 0.123 0.324696 0.421013 0.044 Uiso calc U . R 1 . .
C C12 0.3129(6) 0.30604(8) 0.2137(6) 0.0410(8) Uani d . . . 1 . .
H H12A 0.204392 0.298835 0.129172 0.049 Uiso calc U . R 1 . .
H H12B 0.416395 0.314083 0.126075 0.049 Uiso calc U . R 1 . .
C C11 0.3939(7) 0.27911(8) 0.3311(6) 0.0428(8) Uani d . . . 1 . .
H H11 0.283019 0.269906 0.406229 0.051 Uiso calc U . R 1 . .
C C19 0.4287(4) 0.46803(6) 0.3672(4) 0.0234(5) Uani d . . . 1 . .
C C18 0.5504(4) 0.43889(6) 0.3615(4) 0.0218(5) Uani d . . . 1 . .
C C17 0.4707(4) 0.42034(6) 0.5370(4) 0.0216(5) Uani d . . . 1 . .
C C22 0.1504(5) 0.36303(8) 0.7459(6) 0.0347(7) Uani d . . . 1 . .
H H22A 0.040039 0.360619 0.655105 0.052 Uiso calc U . R 1 . .
H H22B 0.125268 0.380179 0.835015 0.052 Uiso calc U . R 1 . .
H H22C 0.166634 0.34434 0.823403 0.052 Uiso calc U . R 1 . .
C C23 0.3778(4) 0.44496(7) 0.6693(4) 0.0235(5) Uani d . . . 1 . .
C C21 0.4760(9) 0.25447(11) 0.1950(8) 0.0604(12) Uani d . . . 1 . .
H H21A 0.375134 0.248119 0.101014 0.091 Uiso calc U . R 1 . .
H H21B 0.517007 0.236906 0.274146 0.091 Uiso calc U . R 1 . .
H H21C 0.58837 0.262588 0.122671 0.091 Uiso calc U . R 1 . .
C C20 0.7508(5) 0.35853(8) 1.0247(5) 0.0321(6) Uani d . . . 1 . .
H H20A 0.828775 0.340473 1.056498 0.048 Uiso calc U . R 1 . .
H H20B 0.668097 0.363761 1.137864 0.048 Uiso calc U . R 1 . .
H H20C 0.837751 0.375645 0.99487 0.048 Uiso calc U . R 1 . .

loop_
_atom_site_aniso_label
_atom_site_aniso_U_11
_atom_site_aniso_U_22
_atom_site_aniso_U_33
_atom_site_aniso_U_12
_atom_site_aniso_U_13
_atom_site_aniso_U_23
O1 0.0289(11) 0.0338(11) 0.0408(12) 0.0021(8) -0.0110(10) 0.0006(9)
C1 0.0291(15) 0.0399(16) 0.0390(16) -0.0030(12) 0.0002(13) 0.0139(14)
O2 0.0341(11) 0.0308(10) 0.0185(9) 0.0073(8) -0.0014(8) -0.0027(8)
C2 0.0199(12) 0.0285(13) 0.0243(12) 0.0034(10) 0.0014(10) 0.0033(10)
O3 0.0314(10) 0.0279(10) 0.0318(10) 0.0068(8) -0.0026(9) 0.0061(8)
C3 0.0205(12) 0.0297(13) 0.0261(13) 0.0033(10) -0.0025(10) -0.0019(10)
C4 0.0223(12) 0.0298(13) 0.0230(12) 0.0057(10) -0.0019(10) -0.0004(10)
O4 0.0322(11) 0.0408(12) 0.0222(9) 0.0111(9) 0.0025(9) -0.0020(8)
N1 0.0269(12) 0.0240(11) 0.0267(11) 0.0064(9) -0.0005(9) -0.0036(9)
C5 0.0202(12) 0.0263(12) 0.0200(11) 0.0048(9) 0.0012(9) 0.0023(9)
C6 0.0249(13) 0.0268(13) 0.0225(12) 0.0044(10) 0.0046(10) 0.0023(10)
C7 0.0275(14) 0.0331(15) 0.0239(13) 0.0052(11) 0.0061(11) 0.0079(11)
C8 0.0374(16) 0.0320(15) 0.0316(15) 0.0088(12) 0.0063(13) 0.0094(12)
C9 0.0387(16) 0.0249(14) 0.0340(15) 0.0020(12) 0.0063(13) 0.0040(11)
C10 0.052(2) 0.0298(15) 0.0457(19) 0.0081(14) -0.0001(17) -0.0042(14)
C16 0.0235(13) 0.0262(13) 0.0262(12) 0.0032(10) 0.0016(11) -0.0019(10)
C15 0.0230(13) 0.0272(13) 0.0274(13) 0.0023(10) 0.0038(11) 0.0023(10)
C14 0.0316(14) 0.0270(13) 0.0257(13) 0.0001(11) 0.0060(12) 0.0017(11)
C13 0.0400(17) 0.0318(16) 0.0388(16) -0.0028(12) -0.0031(14) -0.0016(13)
C12 0.050(2) 0.0346(17) 0.0382(17) -0.0068(14) 0.0015(16) -0.0058(13)
C11 0.056(2) 0.0295(16) 0.0431(18) -0.0044(14) 0.0085(17) -0.0038(14)
C19 0.0205(12) 0.0236(12) 0.0262(13) 0.0027(9) -0.0032(10) 0.0004(10)
C18 0.0247(12) 0.0226(12) 0.0181(11) 0.0040(9) -0.0012(10) -0.0003(9)
C17 0.0218(12) 0.0234(12) 0.0195(11) 0.0042(10) 0.0019(10) -0.0002(9)
C22 0.0261(14) 0.0372(16) 0.0407(16) 0.0003(11) 0.0095(13) 0.0020(13)
C23 0.0203(12) 0.0277(13) 0.0226(12) 0.0041(9) -0.0024(10) -0.0034(10)
C21 0.078(3) 0.043(2) 0.060(3) 0.006(2) 0.004(3) -0.019(2)
C20 0.0294(15) 0.0399(15) 0.0268(13) 0.0063(12) 0.0028(12) 0.0096(12)

loop_
_atom_type_symbol
_atom_type_description
_atom_type_scat_dispersion_real
_atom_type_scat_dispersion_imag
_atom_type_scat_source
C C 0.0181 0.0091 'International Tables Vol C Tables 4.2.6.8 and 6.1.1.4'
H H 0.0000 0.0000 'International Tables Vol C Tables 4.2.6.8 and 6.1.1.4'
N N 0.0311 0.0180 'International Tables Vol C Tables 4.2.6.8 and 6.1.1.4'
O O 0.0492 0.0322 'International Tables Vol C Tables 4.2.6.8 and 6.1.1.4'

loop_
_geom_angle_atom_site_label_1
_geom_angle_atom_site_label_2
_geom_angle_atom_site_label_3
_geom_angle_site_symmetry_1
_geom_angle_site_symmetry_3
_geom_angle
_geom_angle_publ_flag
C2 C1 H1A . . 109.5 ?
C2 C1 H1B . . 109.5 ?
H1A C1 H1B . . 109.5 ?
C2 C1 H1C . . 109.5 ?
H1A C1 H1C . . 109.5 ?
H1B C1 H1C . . 109.5 ?
C18 O2 H2O . . 110.(4) ?
C3 C2 C1 . . 113.3(3) ?
C3 C2 C18 . . 113.7(2) ?
C1 C2 C18 . . 113.1(2) ?
C3 C2 H2 . . 105.2 ?
C1 C2 H2 . . 105.2 ?
C18 C2 H2 . . 105.2 ?
C4 C3 C2 . . 120.1(3) ?
C4 C3 H3 . . 119.9 ?
C2 C3 H3 . . 119.9 ?
C3 C4 C5 . . 115.2(3) ?
C3 C4 H4 . . 122.4 ?
C5 C4 H4 . . 122.4 ?
C19 N1 C23 . . 113.6(2) ?
C19 N1 H1 . . 123.2 ?
C23 N1 H1 . . 123.2 ?
C4 C5 C17 . . 106.7(2) ?
C4 C5 C6 . . 123.5(2) ?
C17 C5 C6 . . 103.8(2) ?
C4 C5 H5 . . 107.3 ?
C17 C5 H5 . . 107.3 ?
C6 C5 H5 . . 107.3 ?
C7 C6 C5 . . 114.7(2) ?
C7 C6 C15 . . 114.6(3) ?
C5 C6 C15 . . 104.4(2) ?
C7 C6 H6 . . 107.6 ?
C5 C6 H6 . . 107.6 ?
C15 C6 H6 . . 107.6 ?
C8 C7 C20 . . 121.8(3) ?
C8 C7 C6 . . 121.6(3) ?
C20 C7 C6 . . 116.4(3) ?
C7 C8 C9 . . 124.9(3) ?
C7 C8 H8 . . 117.5 ?
C9 C8 H8 . . 117.5 ?
C8 C9 C14 . . 112.9(3) ?
C8 C9 C10 . . 113.0(3) ?
C14 C9 C10 . . 109.5(3) ?
C8 C9 H9 . . 107.1 ?
C14 C9 H9 . . 107.1 ?
C10 C9 H9 . . 107.1 ?
C11 C10 C9 . . 112.3(3) ?
C11 C10 H10A . . 109.1 ?
C9 C10 H10A . . 109.1 ?
C11 C10 H10B . . 109.1 ?
C9 C10 H10B . . 109.1 ?
H10A C10 H10B . . 107.9 ?
O1 C16 C17 . . 124.1(3) ?
O1 C16 C15 . . 126.9(3) ?
C17 C16 C15 . . 108.9(2) ?
C22 C15 C16 . . 109.4(2) ?
C22 C15 C14 . . 113.2(3) ?
C16 C15 C14 . . 108.2(2) ?
C22 C15 C6 . . 110.8(3) ?
C16 C15 C6 . . 103.9(2) ?
C14 C15 C6 . . 110.9(2) ?
C13 C14 C9 . . 110.0(3) ?
C13 C14 C15 . . 114.6(3) ?
C9 C14 C15 . . 110.4(2) ?
C13 C14 H14 . . 107.2 ?
C9 C14 H14 . . 107.2 ?
C15 C14 H14 . . 107.2 ?
C14 C13 C12 . . 111.1(3) ?
C14 C13 H13A . . 109.4 ?
C12 C13 H13A . . 109.4 ?
C14 C13 H13B . . 109.4 ?
C12 C13 H13B . . 109.4 ?
H13A C13 H13B . . 108.0 ?
C11 C12 C13 . . 112.7(3) ?
C11 C12 H12A . . 109.1 ?
C13 C12 H12A . . 109.1 ?
C11 C12 H12B . . 109.1 ?
C13 C12 H12B . . 109.1 ?
H12A C12 H12B . . 107.8 ?
C10 C11 C21 . . 111.9(4) ?
C10 C11 C12 . . 110.7(3) ?
C21 C11 C12 . . 111.6(4) ?
C10 C11 H11 . . 107.5 ?
C21 C11 H11 . . 107.5 ?
C12 C11 H11 . . 107.5 ?
O3 C19 N1 . . 126.5(3) ?
O3 C19 C18 . . 125.8(3) ?
N1 C19 C18 . . 107.7(2) ?
O2 C18 C19 . . 111.9(2) ?
O2 C18 C17 . . 114.7(2) ?
C19 C18 C17 . . 103.3(2) ?
O2 C18 C2 . . 106.8(2) ?
C19 C18 C2 . . 111.8(2) ?
C17 C18 C2 . . 108.5(2) ?
C5 C17 C16 . . 104.5(2) ?
C5 C17 C18 . . 113.9(2) ?
C16 C17 C18 . . 117.9(2) ?
C5 C17 C23 . . 112.4(2) ?
C16 C17 C23 . . 105.0(2) ?
C18 C17 C23 . . 102.9(2) ?
C15 C22 H22A . . 109.5 ?
C15 C22 H22B . . 109.5 ?
H22A C22 H22B . . 109.5 ?
C15 C22 H22C . . 109.5 ?
H22A C22 H22C . . 109.5 ?
H22B C22 H22C . . 109.5 ?
O4 C23 N1 . . 124.4(3) ?
O4 C23 C17 . . 128.1(3) ?
N1 C23 C17 . . 107.2(2) ?
C11 C21 H21A . . 109.5 ?
C11 C21 H21B . . 109.5 ?
H21A C21 H21B . . 109.5 ?
C11 C21 H21C . . 109.5 ?
H21A C21 H21C . . 109.5 ?
H21B C21 H21C . . 109.5 ?
C7 C20 H20A . . 109.5 ?
C7 C20 H20B . . 109.5 ?
H20A C20 H20B . . 109.5 ?
C7 C20 H20C . . 109.5 ?
H20A C20 H20C . . 109.5 ?
H20B C20 H20C . . 109.5 ?

loop_
_geom_bond_atom_site_label_1
_geom_bond_atom_site_label_2
_geom_bond_site_symmetry_2
_geom_bond_distance
_geom_bond_publ_flag
O1 C16 . 1.201(4) ?
C1 C2 . 1.528(4) ?
C1 H1A . 0.98 ?
C1 H1B . 0.98 ?
C1 H1C . 0.98 ?
O2 C18 . 1.406(3) ?
O2 H2O . 0.87(6) ?
C2 C3 . 1.517(4) ?
C2 C18 . 1.573(4) ?
C2 H2 . 1.0 ?
O3 C19 . 1.208(4) ?
C3 C4 . 1.335(4) ?
C3 H3 . 0.95 ?
C4 C5 . 1.502(4) ?
C4 H4 . 0.95 ?
O4 C23 . 1.206(4) ?
N1 C19 . 1.372(4) ?
N1 C23 . 1.387(4) ?
N1 H1 . 0.88 ?
C5 C17 . 1.535(4) ?
C5 C6 . 1.545(4) ?
C5 H5 . 1.0 ?
C6 C7 . 1.514(4) ?
C6 C15 . 1.560(4) ?
C6 H6 . 1.0 ?
C7 C8 . 1.329(5) ?
C7 C20 . 1.506(5) ?
C8 C9 . 1.498(5) ?
C8 H8 . 0.95 ?
C9 C14 . 1.531(4) ?
C9 C10 . 1.535(5) ?
C9 H9 . 1.0 ?
C10 C11 . 1.523(6) ?
C10 H10A . 0.99 ?
C10 H10B . 0.99 ?
C16 C17 . 1.537(4) ?
C16 C15 . 1.540(4) ?
C15 C22 . 1.529(4) ?
C15 C14 . 1.560(4) ?
C14 C13 . 1.528(5) ?
C14 H14 . 1.0 ?
C13 C12 . 1.531(5) ?
C13 H13A . 0.99 ?
C13 H13B . 0.99 ?
C12 C11 . 1.529(5) ?
C12 H12A . 0.99 ?
C12 H12B . 0.99 ?
C11 C21 . 1.528(5) ?
C11 H11 . 1.0 ?
C19 C18 . 1.528(4) ?
C18 C17 . 1.540(4) ?
C17 C23 . 1.541(4) ?
C22 H22A . 0.98 ?
C22 H22B . 0.98 ?
C22 H22C . 0.98 ?
C21 H21A . 0.98 ?
C21 H21B . 0.98 ?
C21 H21C . 0.98 ?
C20 H20A . 0.98 ?
C20 H20B . 0.98 ?
C20 H20C . 0.98 ?

loop_
_geom_torsion_atom_site_label_1
_geom_torsion_atom_site_label_2
_geom_torsion_atom_site_label_3
_geom_torsion_atom_site_label_4
_geom_torsion_site_symmetry_1
_geom_torsion_site_symmetry_2
_geom_torsion_site_symmetry_3
_geom_torsion_site_symmetry_4
_geom_torsion
_geom_torsion_publ_flag
C1 C2 C3 C4 . . . . 176.9(3) ?
C18 C2 C3 C4 . . . . 46.0(4) ?
C2 C3 C4 C5 . . . . -4.8(4) ?
C3 C4 C5 C17 . . . . -48.5(3) ?
C3 C4 C5 C6 . . . . -168.3(3) ?
C4 C5 C6 C7 . . . . -74.0(3) ?
C17 C5 C6 C7 . . . . 164.9(2) ?
C4 C5 C6 C15 . . . . 159.7(2) ?
C17 C5 C6 C15 . . . . 38.6(3) ?
C5 C6 C7 C8 . . . . -109.3(3) ?
C15 C6 C7 C8 . . . . 11.5(4) ?
C5 C6 C7 C20 . . . . 76.1(3) ?
C15 C6 C7 C20 . . . . -163.1(2) ?
C20 C7 C8 C9 . . . . 172.5(3) ?
C6 C7 C8 C9 . . . . -1.8(5) ?
C7 C8 C9 C14 . . . . 20.3(4) ?
C7 C8 C9 C10 . . . . 145.2(3) ?
C8 C9 C10 C11 . . . . 175.1(3) ?
C14 C9 C10 C11 . . . . -58.2(4) ?
O1 C16 C15 C22 . . . . -50.8(4) ?
C17 C16 C15 C22 . . . . 126.1(3) ?
O1 C16 C15 C14 . . . . 72.9(4) ?
C17 C16 C15 C14 . . . . -110.2(3) ?
O1 C16 C15 C6 . . . . -169.2(3) ?
C17 C16 C15 C6 . . . . 7.8(3) ?
C7 C6 C15 C22 . . . . 87.9(3) ?
C5 C6 C15 C22 . . . . -145.7(2) ?
C7 C6 C15 C16 . . . . -154.7(2) ?
C5 C6 C15 C16 . . . . -28.3(3) ?
C7 C6 C15 C14 . . . . -38.6(3) ?
C5 C6 C15 C14 . . . . 87.8(3) ?
C8 C9 C14 C13 . . . . -174.2(3) ?
C10 C9 C14 C13 . . . . 59.0(4) ?
C8 C9 C14 C15 . . . . -46.8(3) ?
C10 C9 C14 C15 . . . . -173.6(3) ?
C22 C15 C14 C13 . . . . 56.0(4) ?
C16 C15 C14 C13 . . . . -65.4(3) ?
C6 C15 C14 C13 . . . . -178.8(3) ?
C22 C15 C14 C9 . . . . -68.8(3) ?
C16 C15 C14 C9 . . . . 169.8(2) ?
C6 C15 C14 C9 . . . . 56.4(3) ?
C9 C14 C13 C12 . . . . -57.5(4) ?
C15 C14 C13 C12 . . . . 177.5(3) ?
C14 C13 C12 C11 . . . . 54.2(4) ?
C9 C10 C11 C21 . . . . 179.3(3) ?
C9 C10 C11 C12 . . . . 54.1(4) ?
C13 C12 C11 C10 . . . . -51.8(4) ?
C13 C12 C11 C21 . . . . -177.2(4) ?
C23 N1 C19 O3 . . . . 168.5(3) ?
C23 N1 C19 C18 . . . . -10.1(3) ?
O3 C19 C18 O2 . . . . -34.3(4) ?
N1 C19 C18 O2 . . . . 144.3(2) ?
O3 C19 C18 C17 . . . . -158.2(3) ?
N1 C19 C18 C17 . . . . 20.5(3) ?
O3 C19 C18 C2 . . . . 85.4(3) ?
N1 C19 C18 C2 . . . . -96.0(3) ?
C3 C2 C18 O2 . . . . -150.7(2) ?
C1 C2 C18 O2 . . . . 78.3(3) ?
C3 C2 C18 C19 . . . . 86.6(3) ?
C1 C2 C18 C19 . . . . -44.4(3) ?
C3 C2 C18 C17 . . . . -26.6(3) ?
C1 C2 C18 C17 . . . . -157.6(2) ?
C4 C5 C17 C16 . . . . -165.1(2) ?
C6 C5 C17 C16 . . . . -33.3(3) ?
C4 C5 C17 C18 . . . . 64.9(3) ?
C6 C5 C17 C18 . . . . -163.3(2) ?
C4 C5 C17 C23 . . . . -51.7(3) ?
C6 C5 C17 C23 . . . . 80.1(3) ?
O1 C16 C17 C5 . . . . -167.2(3) ?
C15 C16 C17 C5 . . . . 15.8(3) ?
O1 C16 C17 C18 . . . . -39.5(4) ?
C15 C16 C17 C18 . . . . 143.4(2) ?
O1 C16 C17 C23 . . . . 74.3(4) ?
C15 C16 C17 C23 . . . . -102.7(2) ?
O2 C18 C17 C5 . . . . 93.9(3) ?
C19 C18 C17 C5 . . . . -144.1(2) ?
C2 C18 C17 C5 . . . . -25.4(3) ?
O2 C18 C17 C16 . . . . -29.1(3) ?
C19 C18 C17 C16 . . . . 92.9(3) ?
C2 C18 C17 C16 . . . . -148.4(2) ?
O2 C18 C17 C23 . . . . -144.1(2) ?
C19 C18 C17 C23 . . . . -22.1(3) ?
C2 C18 C17 C23 . . . . 96.6(2) ?
C19 N1 C23 O4 . . . . 179.8(3) ?
C19 N1 C23 C17 . . . . -4.9(3) ?
C5 C17 C23 O4 . . . . -44.6(4) ?
C16 C17 C23 O4 . . . . 68.5(4) ?
C18 C17 C23 O4 . . . . -167.6(3) ?
C5 C17 C23 N1 . . . . 140.4(2) ?
C16 C17 C23 N1 . . . . -106.6(3) ?
C18 C17 C23 N1 . . . . 17.3(3) ?
